data_4346064
loop_
_publ_author_name
'Liu, Wei'
'Bao, Xin'
'Li, Jin-Yan'
'Qin, Yu-Lian'
'Chen, Yan-Cong'
'Ni, Zhao-Ping'
'Tong, Ming-Liang'

_publ_section_title
;
 High-temperature spin crossover in two solvent-free coordination polymers
 with unusual high thermal stability.
;
_journal_issue 6
_journal_name_full 'Inorganic chemistry'
_journal_page_first 3006
_journal_page_last 3011
_journal_paper_doi 10.1021/acs.inorgchem.5b00119
_journal_volume 54
_journal_year 2015
_chemical_formula_sum 'C36 H24 Fe N10'
_chemical_formula_weight 652.50
_space_group_IT_number 14
_space_group_name_Hall '-P 2ybc'
_space_group_name_H-M_alt 'P 1 21/c 1'
_symmetry_cell_setting monoclinic
_symmetry_space_group_name_H-M 'P 1 21/c 1'
_atom_sites_solution_hydrogens geom
_atom_sites_solution_primary direct
_atom_sites_solution_secondary difmap
_audit_creation_method SHELXL-97
_cell_angle_alpha 90.00
_cell_angle_beta 98.124(6)
_cell_angle_gamma 90.00
_cell_formula_units_Z 2
_cell_length_a 8.834(3)
_cell_length_b 8.763(3)
_cell_length_c 19.635(5)
_cell_measurement_temperature 373(2)
_cell_measurement_theta_max 27.34
_cell_measurement_theta_min 3.13
_cell_volume 1504.7(8)
_computing_structure_refinement 'SHELXL-97 (Sheldrick, 1997)'
_computing_structure_solution 'SHELXS-97 (Sheldrick, 1990)'
_diffrn_ambient_temperature 373(2)
_diffrn_measured_fraction_theta_full 0.987
_diffrn_measured_fraction_theta_max 0.987
_diffrn_radiation_monochromator graphite
_diffrn_radiation_source 'fine-focus sealed tube'
_diffrn_radiation_type MoK\a
_diffrn_radiation_wavelength 0.71073
_diffrn_reflns_av_R_equivalents 0.0694
_diffrn_reflns_av_sigmaI/netI 0.0864
_diffrn_reflns_limit_h_max 10
_diffrn_reflns_limit_h_min -11
_diffrn_reflns_limit_k_max 11
_diffrn_reflns_limit_k_min -8
_diffrn_reflns_limit_l_max 25
_diffrn_reflns_limit_l_min -25
_diffrn_reflns_number 8960
_diffrn_reflns_theta_full 27.41
_diffrn_reflns_theta_max 27.41
_diffrn_reflns_theta_min 3.13
_exptl_absorpt_coefficient_mu 0.547
_exptl_absorpt_correction_T_max 0.9816
_exptl_absorpt_correction_T_min 0.9716
_exptl_absorpt_correction_type multi-scan
_exptl_crystal_colour 'dark red'
_exptl_crystal_density_diffrn 1.440
_exptl_crystal_density_method 'not measured'
_exptl_crystal_description block
_exptl_crystal_F_000 672
_exptl_crystal_size_max 0.05
_exptl_crystal_size_mid 0.04
_exptl_crystal_size_min 0.03
_refine_diff_density_max 0.563
_refine_diff_density_min -0.649
_refine_diff_density_rms 0.080
_refine_ls_extinction_method none
_refine_ls_goodness_of_fit_ref 1.064
_refine_ls_hydrogen_treatment constr
_refine_ls_matrix_type full
_refine_ls_number_parameters 214
_refine_ls_number_reflns 3380
_refine_ls_number_restraints 0
_refine_ls_restrained_S_all 1.064
_refine_ls_R_factor_all 0.1105
_refine_ls_R_factor_gt 0.0492
_refine_ls_shift/su_max 0.000
_refine_ls_shift/su_mean 0.000
_refine_ls_structure_factor_coef Fsqd
_refine_ls_weighting_details 'calc w=1/[\s^2^(Fo^2^)+(0.0395P)^2^+0.7288P] where P=(Fo^2^+2Fc^2^)/3'
_refine_ls_weighting_scheme calc
_refine_ls_wR_factor_gt 0.0995
_refine_ls_wR_factor_ref 0.1386
_reflns_number_gt 1871
_reflns_number_total 3380
_reflns_threshold_expression >2sigma(I)
_cod_data_source_file ic5b00119_si_002.cif
_cod_data_source_block 2_373K
_cod_original_cell_volume 1504.7(7)
_cod_original_sg_symbol_H-M P2(1)/c
_cod_database_code 4346064

loop_
_symmetry_equiv_pos_as_xyz
'x, y, z'
'-x, y+1/2, -z+1/2'
'-x, -y, -z'
'x, -y-1/2, z-1/2'

loop_
_atom_site_label
_atom_site_type_symbol
_atom_site_fract_x
_atom_site_fract_y
_atom_site_fract_z
_atom_site_U_iso_or_equiv
_atom_site_adp_type
_atom_site_occupancy
_atom_site_symmetry_multiplicity
_atom_site_calc_flag
_atom_site_refinement_flags
Fe1 Fe -1.0000 -0.5000 0.5000 0.0394(2) Uani 1 2 d S
N1 N -0.8736(3) -0.6853(4) 0.48165(13) 0.0441(7) Uani 1 1 d .
N2 N -1.1643(3) -0.6328(3) 0.45065(13) 0.0423(7) Uani 1 1 d .
N3 N -1.3162(3) -0.6196(4) 0.42401(13) 0.0452(7) Uani 1 1 d .
N4 N -1.2210(3) -0.8359(4) 0.38217(14) 0.0507(8) Uani 1 1 d .
N5 N -2.0312(3) -0.9051(4) 0.09135(13) 0.0435(7) Uani 1 1 d .
C1 C -0.7242(4) -0.7100(5) 0.50369(19) 0.0547(10) Uani 1 1 d .
H1A H -0.6671 -0.6335 0.5281 0.066 Uiso 1 1 calc R
C2 C -0.6540(5) -0.8443(6) 0.4912(2) 0.0793(14) Uani 1 1 d .
H2A H -0.5510 -0.8585 0.5077 0.095 Uiso 1 1 calc R
C3 C -0.7358(5) -0.9590(6) 0.4541(3) 0.0867(16) Uani 1 1 d .
H3A H -0.6885 -1.0503 0.4452 0.104 Uiso 1 1 calc R
C4 C -0.8877(4) -0.9357(5) 0.4305(2) 0.0684(12) Uani 1 1 d .
H4A H -0.9454 -1.0107 0.4053 0.082 Uiso 1 1 calc R
C5 C -0.9529(4) -0.7991(4) 0.44493(17) 0.0464(9) Uani 1 1 d .
C6 C -1.1139(4) -0.7614(4) 0.42478(17) 0.0437(8) Uani 1 1 d .
C7 C -1.3433(3) -0.7429(4) 0.38356(16) 0.0432(8) Uani 1 1 d .
C8 C -1.4921(4) -0.7696(4) 0.34067(16) 0.0457(9) Uani 1 1 d .
C9 C -1.6100(4) -0.6643(5) 0.33985(18) 0.0565(10) Uani 1 1 d .
H9A H -1.5958 -0.5786 0.3680 0.068 Uiso 1 1 calc R
C10 C -1.7483(4) -0.6847(5) 0.29788(18) 0.0561(10) Uani 1 1 d .
H10A H -1.8259 -0.6133 0.2988 0.067 Uiso 1 1 calc R
C11 C -1.7730(4) -0.8100(5) 0.25439(17) 0.0481(9) Uani 1 1 d .
C12 C -1.6558(4) -0.9170(5) 0.25623(18) 0.0586(11) Uani 1 1 d .
H12A H -1.6705 -1.0031 0.2284 0.070 Uiso 1 1 calc R
C13 C -1.5177(4) -0.8977(5) 0.29873(18) 0.0574(11) Uani 1 1 d .
H13A H -1.4415 -0.9711 0.2992 0.069 Uiso 1 1 calc R
C14 C -1.9170(4) -0.8253(4) 0.20541(17) 0.0470(9) Uani 1 1 d .
C15 C -2.0601(4) -0.7796(5) 0.21978(19) 0.0547(10) Uani 1 1 d .
H15A H -2.0713 -0.7390 0.2625 0.066 Uiso 1 1 calc R
C16 C -2.1862(4) -0.7956(5) 0.16901(19) 0.0554(10) Uani 1 1 d .
H16A H -2.2824 -0.7642 0.1773 0.066 Uiso 1 1 calc R
C17 C -2.1674(4) -0.8580(4) 0.10688(18) 0.0489(9) Uani 1 1 d .
H17A H -2.2529 -0.8684 0.0737 0.059 Uiso 1 1 calc R
C18 C -1.9107(4) -0.8850(4) 0.14072(16) 0.0465(9) Uani 1 1 d .
H18A H -1.8151 -0.9137 0.1304 0.056 Uiso 1 1 calc R

loop_
_atom_site_aniso_label
_atom_site_aniso_U_11
_atom_site_aniso_U_22
_atom_site_aniso_U_33
_atom_site_aniso_U_23
_atom_site_aniso_U_13
_atom_site_aniso_U_12
Fe1 0.0366(4) 0.0435(5) 0.0353(3) -0.0032(3) -0.0043(2) 0.0041(3)
N1 0.0391(15) 0.053(2) 0.0391(14) -0.0015(14) -0.0005(12) 0.0053(13)
N2 0.0374(15) 0.049(2) 0.0378(14) -0.0019(14) -0.0035(11) 0.0006(12)
N3 0.0356(15) 0.054(2) 0.0431(15) -0.0122(14) -0.0038(12) 0.0013(13)
N4 0.0467(16) 0.051(2) 0.0509(17) -0.0124(15) -0.0063(13) 0.0018(14)
N5 0.0400(15) 0.046(2) 0.0421(15) 0.0024(14) -0.0031(12) -0.0057(13)
C1 0.0406(19) 0.059(3) 0.061(2) -0.007(2) -0.0070(16) 0.0070(17)
C2 0.046(2) 0.079(4) 0.105(3) -0.018(3) -0.016(2) 0.024(2)
C3 0.063(3) 0.065(4) 0.126(4) -0.025(3) -0.009(3) 0.026(2)
C4 0.058(2) 0.051(3) 0.091(3) -0.023(2) -0.007(2) 0.013(2)
C5 0.0433(19) 0.049(2) 0.0449(19) 0.0009(17) -0.0020(15) 0.0048(16)
C6 0.0442(18) 0.043(2) 0.0420(18) -0.0068(17) -0.0015(14) 0.0045(16)
C7 0.0392(18) 0.048(2) 0.0397(18) -0.0040(17) -0.0036(14) -0.0006(15)
C8 0.0428(18) 0.052(2) 0.0400(18) -0.0071(17) -0.0011(14) -0.0021(16)
C9 0.051(2) 0.058(3) 0.055(2) -0.020(2) -0.0092(17) 0.0029(18)
C10 0.047(2) 0.057(3) 0.060(2) -0.016(2) -0.0072(17) 0.0056(17)
C11 0.0444(19) 0.055(3) 0.0425(18) -0.0080(18) -0.0038(15) -0.0030(17)
C12 0.055(2) 0.060(3) 0.055(2) -0.024(2) -0.0093(17) 0.0019(19)
C13 0.049(2) 0.060(3) 0.058(2) -0.018(2) -0.0082(17) 0.0086(18)
C14 0.0436(19) 0.047(2) 0.0471(19) -0.0025(18) -0.0042(15) -0.0026(16)
C15 0.053(2) 0.064(3) 0.047(2) -0.0118(19) 0.0056(16) -0.0013(18)
C16 0.0407(19) 0.063(3) 0.061(2) -0.004(2) 0.0016(16) -0.0003(17)
C17 0.0424(19) 0.053(3) 0.048(2) 0.0059(18) -0.0052(15) -0.0090(16)
C18 0.0412(18) 0.051(3) 0.0443(19) -0.0062(17) -0.0044(14) -0.0044(16)

loop_
_atom_type_symbol
_atom_type_description
_atom_type_scat_dispersion_real
_atom_type_scat_dispersion_imag
_atom_type_scat_source
C C 0.0033 0.0016 'International Tables Vol C Tables 4.2.6.8 and 6.1.1.4'
H H 0.0000 0.0000 'International Tables Vol C Tables 4.2.6.8 and 6.1.1.4'
N N 0.0061 0.0033 'International Tables Vol C Tables 4.2.6.8 and 6.1.1.4'
Fe Fe 0.3463 0.8444 'International Tables Vol C Tables 4.2.6.8 and 6.1.1.4'

loop_
_geom_angle_atom_site_label_1
_geom_angle_atom_site_label_2
_geom_angle_atom_site_label_3
_geom_angle
_geom_angle_site_symmetry_1
_geom_angle_site_symmetry_3
N2 Fe1 N2 180.00(13) . 3_346
N2 Fe1 N5 89.43(11) . 2_255
N2 Fe1 N5 90.57(11) 3_346 2_255
N2 Fe1 N5 90.57(11) . 4_646
N2 Fe1 N5 89.43(11) 3_346 4_646
N5 Fe1 N5 180.000(1) 2_255 4_646
N2 Fe1 N1 80.12(11) . .
N2 Fe1 N1 99.88(11) 3_346 .
N5 Fe1 N1 91.39(11) 2_255 .
N5 Fe1 N1 88.61(11) 4_646 .
N2 Fe1 N1 99.88(11) . 3_346
N2 Fe1 N1 80.12(11) 3_346 3_346
N5 Fe1 N1 88.61(11) 2_255 3_346
N5 Fe1 N1 91.39(11) 4_646 3_346
N1 Fe1 N1 180.00(14) . 3_346
C1 N1 C5 117.3(3) . .
C1 N1 Fe1 127.5(3) . .
C5 N1 Fe1 115.1(2) . .
C6 N2 N3 106.6(3) . .
C6 N2 Fe1 114.6(2) . .
N3 N2 Fe1 137.5(2) . .
C7 N3 N2 103.9(3) . .
C6 N4 C7 100.9(3) . .
C18 N5 C17 115.9(3) . .
C18 N5 Fe1 119.8(2) . 2_245
C17 N5 Fe1 124.2(2) . 2_245
N1 C1 C2 121.9(4) . .
N1 C1 H1A 119.0 . .
C2 C1 H1A 119.0 . .
C1 C2 C3 120.2(4) . .
C1 C2 H2A 119.9 . .
C3 C2 H2A 119.9 . .
C4 C3 C2 118.9(4) . .
C4 C3 H3A 120.6 . .
C2 C3 H3A 120.6 . .
C3 C4 C5 118.5(4) . .
C3 C4 H4A 120.7 . .
C5 C4 H4A 120.7 . .
N1 C5 C4 123.1(3) . .
N1 C5 C6 112.7(3) . .
C4 C5 C6 124.1(3) . .
N2 C6 N4 113.8(3) . .
N2 C6 C5 116.8(3) . .
N4 C6 C5 129.3(3) . .
N3 C7 N4 114.8(3) . .
N3 C7 C8 122.3(3) . .
N4 C7 C8 122.8(3) . .
C9 C8 C13 118.0(3) . .
C9 C8 C7 120.5(3) . .
C13 C8 C7 121.5(3) . .
C10 C9 C8 121.2(4) . .
C10 C9 H9A 119.4 . .
C8 C9 H9A 119.4 . .
C9 C10 C11 121.1(4) . .
C9 C10 H10A 119.4 . .
C11 C10 H10A 119.4 . .
C10 C11 C12 117.6(3) . .
C10 C11 C14 121.0(3) . .
C12 C11 C14 121.3(3) . .
C13 C12 C11 121.4(4) . .
C13 C12 H12A 119.3 . .
C11 C12 H12A 119.3 . .
C12 C13 C8 120.6(4) . .
C12 C13 H13A 119.7 . .
C8 C13 H13A 119.7 . .
C18 C14 C15 116.8(3) . .
C18 C14 C11 119.1(3) . .
C15 C14 C11 124.1(3) . .
C14 C15 C16 118.9(3) . .
C14 C15 H15A 120.6 . .
C16 C15 H15A 120.6 . .
C17 C16 C15 119.5(3) . .
C17 C16 H16A 120.2 . .
C15 C16 H16A 120.2 . .
N5 C17 C16 123.3(3) . .
N5 C17 H17A 118.4 . .
C16 C17 H17A 118.4 . .
N5 C18 C14 125.5(3) . .
N5 C18 H18A 117.2 . .
C14 C18 H18A 117.2 . .

loop_
_geom_bond_atom_site_label_1
_geom_bond_atom_site_label_2
_geom_bond_distance
_geom_bond_site_symmetry_2
Fe1 N2 2.001(3) .
Fe1 N2 2.001(3) 3_346
Fe1 N5 2.031(3) 2_255
Fe1 N5 2.031(3) 4_646
Fe1 N1 2.032(3) .
Fe1 N1 2.032(3) 3_346
N1 C1 1.347(4) .
N1 C5 1.364(4) .
N2 C6 1.338(4) .
N2 N3 1.374(3) .
N3 C7 1.342(4) .
N4 C6 1.340(4) .
N4 C7 1.357(4) .
N5 C18 1.346(4) .
N5 C17 1.347(4) .
N5 Fe1 2.031(3) 2_245
C1 C2 1.369(6) .
C1 H1A 0.9300 .
C2 C3 1.384(6) .
C2 H2A 0.9300 .
C3 C4 1.372(5) .
C3 H3A 0.9300 .
C4 C5 1.376(5) .
C4 H4A 0.9300 .
C5 C6 1.460(4) .
C7 C8 1.476(4) .
C8 C9 1.390(5) .
C8 C13 1.392(5) .
C9 C10 1.385(4) .
C9 H9A 0.9300 .
C10 C11 1.389(5) .
C10 H10A 0.9300 .
C11 C12 1.393(5) .
C11 C14 1.488(4) .
C12 C13 1.388(4) .
C12 H12A 0.9300 .
C13 H13A 0.9300 .
C14 C18 1.382(5) .
C14 C15 1.392(5) .
C15 C16 1.393(5) .
C15 H15A 0.9300 .
C16 C17 1.368(5) .
C16 H16A 0.9300 .
C17 H17A 0.9300 .
C18 H18A 0.9300 .
